data_7054318
loop_
_publ_author_name
'An, Guang-Yu'
'Wang, Hong-Bo'
'Cui, Ai-Li'
'Kou, Hui-Zhong'

_publ_section_title
;
 Ferromagnetic versus antiferromagnetic exchange in oximato-bridged
 nickel(ii) complexes
;
_journal_issue 10
_journal_name_full 'New J. Chem.'
_journal_page_first 5037
_journal_paper_doi 10.1039/C4NJ01055H
_journal_volume 38
_journal_year 2014
_chemical_formula_sum 'C54 H71 B N12 Ni2 O6'
_chemical_formula_weight 1112.46
_chemical_name_systematic ?
_space_group_IT_number 14
_symmetry_cell_setting monoclinic
_symmetry_space_group_name_Hall '-P 2ybc'
_symmetry_space_group_name_H-M 'P 1 21/c 1'
_atom_sites_solution_hydrogens geom
_atom_sites_solution_primary direct
_atom_sites_solution_secondary difmap
_audit_creation_method SHELXL-97
_cell_angle_alpha 90.00
_cell_angle_beta 93.25(3)
_cell_angle_gamma 90.00
_cell_formula_units_Z 4
_cell_length_a 9.1157(18)
_cell_length_b 30.055(6)
_cell_length_c 21.282(4)
_cell_measurement_reflns_used 35468
_cell_measurement_temperature 293(2)
_cell_measurement_theta_max 27.5
_cell_measurement_theta_min 3.03
_cell_volume 5821(2)
_computing_cell_refinement 'crystalstructure 3.6.0 (Rigaku, 2004)'
_computing_data_collection 'crystalstructure 3.6.0 (Rigaku, 2004)'
_computing_data_reduction 'SHELXL-97 (Sheldrick, 1997)'
_computing_molecular_graphics 'XP (Sheldrick, 1998)'
_computing_publication_material 'XP (Sheldrick, 1998)'
_computing_structure_refinement 'SHELXL-97 (Sheldrick, 1997)'
_computing_structure_solution 'SHELXS-97 (Sheldrick, 1990)'
_diffrn_ambient_temperature 293(2)
_diffrn_detector_area_resol_mean 0.77
_diffrn_measured_fraction_theta_full 0.987
_diffrn_measured_fraction_theta_max 0.987
_diffrn_measurement_device_type 'Rigaku R-AXIS RAPID IP'
_diffrn_measurement_method '\w scans'
_diffrn_radiation_monochromator graphite
_diffrn_radiation_source 'fine-focus sealed tube'
_diffrn_radiation_type MoK\a
_diffrn_radiation_wavelength 0.71073
_diffrn_reflns_av_R_equivalents 0.0564
_diffrn_reflns_av_sigmaI/netI 0.0513
_diffrn_reflns_limit_h_max 11
_diffrn_reflns_limit_h_min -11
_diffrn_reflns_limit_k_max 38
_diffrn_reflns_limit_k_min -38
_diffrn_reflns_limit_l_max 27
_diffrn_reflns_limit_l_min -26
_diffrn_reflns_number 51836
_diffrn_reflns_theta_full 27.46
_diffrn_reflns_theta_max 27.46
_diffrn_reflns_theta_min 3.02
_exptl_absorpt_coefficient_mu 0.704
_exptl_absorpt_correction_T_max 1.000
_exptl_absorpt_correction_T_min 0.392
_exptl_absorpt_correction_type empirical
_exptl_absorpt_process_details 'ABSCOR; T Higashi (2001)'
_exptl_crystal_colour 'red brown'
_exptl_crystal_density_diffrn 1.269
_exptl_crystal_density_method 'not measured'
_exptl_crystal_description block
_exptl_crystal_F_000 2352
_exptl_crystal_size_max 0.19
_exptl_crystal_size_mid 0.16
_exptl_crystal_size_min 0.12
_refine_diff_density_max 0.612
_refine_diff_density_min -0.614
_refine_diff_density_rms 0.065
_refine_ls_extinction_method none
_refine_ls_goodness_of_fit_ref 1.051
_refine_ls_hydrogen_treatment constr
_refine_ls_matrix_type full
_refine_ls_number_parameters 676
_refine_ls_number_reflns 13137
_refine_ls_number_restraints 0
_refine_ls_restrained_S_all 1.051
_refine_ls_R_factor_all 0.0862
_refine_ls_R_factor_gt 0.0561
_refine_ls_shift/su_max 0.002
_refine_ls_shift/su_mean 0.000
_refine_ls_structure_factor_coef Fsqd
_refine_ls_weighting_details 'calc w=1/[\s^2^(Fo^2^)+(0.0988P)^2^+1.3768P] where P=(Fo^2^+2Fc^2^)/3'
_refine_ls_weighting_scheme calc
_refine_ls_wR_factor_gt 0.1593
_refine_ls_wR_factor_ref 0.1804
_reflns_number_gt 8927
_reflns_number_total 13137
_reflns_threshold_expression >2sigma(I)
_cod_data_source_file c4nj01055h3.cif
_cod_data_source_block 3
_cod_depositor_comments
;
 Marking attached hydrogen atoms.

 Antanas Vaitkus,
 2017-07-12

The following automatic conversions were performed:

'_symmetry_cell_setting' value 'Monoclinic' changed to 'monoclinic'
according to
/usr/data/users/saulius/crontab/automatic-downloads/rss-feeds/RSC/lib/dictionaries/cif_core.dic
dictionary named 'cif_core.dic' version 2.4.2 from 2011-04-26.

Automatic conversion script
Id: cif_fix_values 2281 2013-09-26 08:29:07Z andrius 

 Adding full bibliography for 7054316--7054320.cif.
;
_cod_original_sg_symbol_H-M P2(1)/c
_cod_database_code 7054318

loop_
_symmetry_equiv_pos_as_xyz
'x, y, z'
'-x, y+1/2, -z+1/2'
'-x, -y, -z'
'x, -y-1/2, z-1/2'

loop_
_atom_site_label
_atom_site_type_symbol
_atom_site_fract_x
_atom_site_fract_y
_atom_site_fract_z
_atom_site_U_iso_or_equiv
_atom_site_adp_type
_atom_site_occupancy
_atom_site_symmetry_multiplicity
_atom_site_calc_flag
_atom_site_refinement_flags
_atom_site_attached_hydrogens
Ni1 Ni 0.50258(4) 0.552715(12) 0.266888(17) 0.04092(12) Uani 1 1 d . 0
Ni2 Ni 0.40699(5) 0.440464(12) 0.250013(18) 0.04723(13) Uani 1 1 d . 0
O3 O 0.5806(3) 0.46690(7) 0.20208(10) 0.0544(5) Uani 1 1 d . 0
O2 O 0.4703(2) 0.46727(6) 0.33846(10) 0.0499(5) Uani 1 1 d . 0
O1 O 0.2554(2) 0.48998(7) 0.22339(10) 0.0522(5) Uani 1 1 d . 0
N12 N 0.4015(3) 0.59763(8) 0.32856(12) 0.0445(5) Uani 1 1 d . 0
N11 N 0.4523(3) 0.51277(8) 0.33856(11) 0.0435(5) Uani 1 1 d . 0
N10 N 0.6322(3) 0.50540(8) 0.23046(12) 0.0465(6) Uani 1 1 d . 0
N9 N 0.7178(3) 0.57518(8) 0.29552(12) 0.0461(6) Uani 1 1 d . 0
N8 N 0.2375(3) 0.40248(9) 0.29147(14) 0.0599(7) Uani 1 1 d . 0
C50 C 0.5498(3) 0.75528(10) -0.01250(16) 0.0502(7) Uani 1 1 d . 0
N7 N 0.4905(3) 0.59808(8) 0.19083(12) 0.0482(6) Uani 1 1 d . 0
N6 N 0.3259(3) 0.52957(8) 0.21402(12) 0.0454(6) Uani 1 1 d . 0
C49 C 0.2834(3) 0.55220(10) 0.16471(15) 0.0491(7) Uani 1 1 d . 0
C48 C 0.7701(3) 0.75517(10) -0.09543(15) 0.0520(7) Uani 1 1 d . 0
N5 N 0.3520(4) 0.50563(10) 0.43741(14) 0.0661(8) Uani 1 1 d . 0
H5A H 0.3634 0.4772 0.4381 0.079 Uiso 1 1 calc R 0
H5B H 0.3139 0.5188 0.4684 0.079 Uiso 1 1 calc R 0
C47 C 0.8236(3) 0.55190(11) 0.26749(15) 0.0507(7) Uani 1 1 d . 0
N4 N 0.3372(4) 0.40175(10) 0.16782(14) 0.0653(8) Uani 1 1 d . 0
C46 C 0.7728(3) 0.51177(11) 0.23419(15) 0.0508(7) Uani 1 1 d . 0
C45 C 0.3704(3) 0.59198(11) 0.15173(15) 0.0510(7) Uani 1 1 d . 0
C44 C 0.3944(3) 0.52982(10) 0.38700(14) 0.0463(7) Uani 1 1 d . 0
C43 C 0.3755(3) 0.64107(10) 0.32150(17) 0.0535(8) Uani 1 1 d . 0
H43A H 0.4000 0.6546 0.2842 0.064 Uiso 1 1 calc R 0
C42 C 0.3666(3) 0.57843(10) 0.38347(14) 0.0461(7) Uani 1 1 d . 0
C41 C 0.5803(4) 0.63201(11) 0.17863(17) 0.0585(8) Uani 1 1 d . 0
H41A H 0.6632 0.6364 0.2054 0.070 Uiso 1 1 calc R 0
N3 N 0.5344(3) 0.38055(9) 0.27148(14) 0.0612(7) Uani 1 1 d . 0
B1 B 0.7271(4) 0.76244(12) -0.02177(18) 0.0487(8) Uani 1 1 d . 0
C40 C 0.7566(4) 0.61155(11) 0.32849(15) 0.0530(8) Uani 1 1 d . 0
H40A H 0.6841 0.6274 0.3479 0.064 Uiso 1 1 calc R 0
C39 C 0.8102(3) 0.72558(11) 0.02477(16) 0.0516(7) Uani 1 1 d . 0
C38 C 0.3048(4) 0.60252(12) 0.43067(17) 0.0590(8) Uani 1 1 d . 0
H38A H 0.2808 0.5886 0.4678 0.071 Uiso 1 1 calc R 0
C37 C 0.7753(3) 0.81453(11) -0.00623(15) 0.0511(7) Uani 1 1 d . 0
N2 N 0.8713(3) 0.48266(12) 0.20941(17) 0.0752(9) Uani 1 1 d . 0
H2A H 0.8401 0.4590 0.1904 0.090 Uiso 1 1 calc R 0
H2B H 0.9640 0.4882 0.2130 0.090 Uiso 1 1 calc R 0
C36 C 0.4553(4) 0.73110(11) -0.05342(18) 0.0567(8) Uani 1 1 d . 0
H36A H 0.4924 0.7188 -0.0894 0.068 Uiso 1 1 calc R 0
C35 C 0.4856(4) 0.77174(13) 0.04111(19) 0.0658(9) Uani 1 1 d . 0
H35A H 0.5437 0.7877 0.0705 0.079 Uiso 1 1 calc R 0
C34 C 0.9202(4) 0.82722(13) 0.01106(19) 0.0661(9) Uani 1 1 d . 0
H34A H 0.9911 0.8052 0.0178 0.079 Uiso 1 1 calc R 0
C33 C 0.9613(5) 0.87142(14) 0.0185(2) 0.0742(11) Uani 1 1 d . 0
H33A H 1.0580 0.8784 0.0308 0.089 Uiso 1 1 calc R 0
C32 C 0.8995(4) 0.62658(15) 0.3350(2) 0.0749(11) Uani 1 1 d . 0
H32A H 0.9232 0.6520 0.3583 0.090 Uiso 1 1 calc R 0
C31 C 0.9050(4) 0.73707(14) -0.11092(19) 0.0698(10) Uani 1 1 d . 0
H31A H 0.9702 0.7274 -0.0786 0.084 Uiso 1 1 calc R 0
C30 C 0.6774(4) 0.84965(11) -0.01639(16) 0.0595(8) Uani 1 1 d . 0
H30A H 0.5800 0.8431 -0.0282 0.071 Uiso 1 1 calc R 0
C29 C 0.3139(4) 0.66715(11) 0.36674(19) 0.0607(9) Uani 1 1 d . 0
H29A H 0.2966 0.6973 0.3597 0.073 Uiso 1 1 calc R 0
C28 C 0.2490(4) 0.74183(14) 0.0095(2) 0.0738(11) Uani 1 1 d . 0
H28A H 0.1500 0.7379 0.0163 0.089 Uiso 1 1 calc R 0
N1 N 0.1649(3) 0.54011(11) 0.12468(15) 0.0680(8) Uani 1 1 d . 0
H1A H 0.1156 0.5165 0.1321 0.082 Uiso 1 1 calc R 0
H1B H 0.1407 0.5562 0.0924 0.082 Uiso 1 1 calc R 0
C27 C 0.3074(4) 0.72457(13) -0.0426(2) 0.0668(10) Uani 1 1 d . 0
H27A H 0.2483 0.7083 -0.0713 0.080 Uiso 1 1 calc R 0
C26 C 0.2792(4) 0.64768(12) 0.42192(19) 0.0654(9) Uani 1 1 d . 0
H26A H 0.2389 0.6645 0.4533 0.079 Uiso 1 1 calc R 0
C25 C 0.3387(5) 0.62002(14) 0.1012(2) 0.0753(11) Uani 1 1 d . 0
H25A H 0.2539 0.6159 0.0755 0.090 Uiso 1 1 calc R 0
C24 C 0.3196(5) 0.37258(15) 0.3364(2) 0.0861(13) Uani 1 1 d . 0
H24A H 0.3539 0.3897 0.3729 0.103 Uiso 1 1 calc R 0
H24B H 0.2532 0.3499 0.3504 0.103 Uiso 1 1 calc R 0
C23 C 0.8718(4) 0.73426(14) 0.08494(17) 0.0662(9) Uani 1 1 d . 0
H23A H 0.8694 0.7632 0.1002 0.079 Uiso 1 1 calc R 0
C22 C 0.8616(5) 0.90468(13) 0.00804(19) 0.0727(11) Uani 1 1 d . 0
H22A H 0.8902 0.9342 0.0129 0.087 Uiso 1 1 calc R 0
C21 C 0.8156(4) 0.68075(12) 0.00682(19) 0.0668(9) Uani 1 1 d . 0
H21A H 0.7747 0.6729 -0.0327 0.080 Uiso 1 1 calc R 0
C20 C 0.8512(7) 0.74698(16) -0.2221(2) 0.0959(16) Uani 1 1 d . 0
H20A H 0.8774 0.7440 -0.2635 0.115 Uiso 1 1 calc R 0
C19 C 0.7186(5) 0.89432(12) -0.00974(18) 0.0682(10) Uani 1 1 d . 0
H19A H 0.6497 0.9168 -0.0173 0.082 Uiso 1 1 calc R 0
C18 C 0.3380(4) 0.76510(15) 0.0520(2) 0.0764(11) Uani 1 1 d . 0
H18A H 0.2997 0.7765 0.0883 0.092 Uiso 1 1 calc R 0
C17 C 0.8782(5) 0.64766(15) 0.0444(2) 0.0826(12) Uani 1 1 d . 0
H17A H 0.8782 0.6184 0.0301 0.099 Uiso 1 1 calc R 0
C16 C 0.7168(6) 0.76560(15) -0.2086(2) 0.0857(13) Uani 1 1 d . 0
H16A H 0.6519 0.7753 -0.2411 0.103 Uiso 1 1 calc R 0
C15 C 0.6804(5) 0.76966(12) -0.14692(18) 0.0690(10) Uani 1 1 d . 0
H15A H 0.5909 0.7828 -0.1390 0.083 Uiso 1 1 calc R 0
C14 C 0.9689(4) 0.56516(16) 0.2733(2) 0.0778(12) Uani 1 1 d . 0
H14A H 1.0411 0.5485 0.2550 0.093 Uiso 1 1 calc R 0
C13 C 0.9404(5) 0.65783(17) 0.1029(2) 0.0870(13) Uani 1 1 d . 0
H13A H 0.9840 0.6358 0.1284 0.104 Uiso 1 1 calc R 0
C12 C 0.5563(5) 0.66072(13) 0.1285(2) 0.0739(11) Uani 1 1 d . 0
H12A H 0.6212 0.6838 0.1214 0.089 Uiso 1 1 calc R 0
C11 C 0.4450(5) 0.35096(15) 0.3098(2) 0.0904(14) Uani 1 1 d . 0
H11A H 0.4097 0.3263 0.2838 0.108 Uiso 1 1 calc R 0
H11B H 0.5077 0.3388 0.3440 0.108 Uiso 1 1 calc R 0
C10 C 0.1768(6) 0.39308(18) 0.1793(2) 0.0974(15) Uani 1 1 d . 0
H10A H 0.1215 0.4202 0.1708 0.117 Uiso 1 1 calc R 0
H10B H 0.1394 0.3707 0.1497 0.117 Uiso 1 1 calc R 0
C9 C 0.6809(5) 0.38972(14) 0.3027(2) 0.0790(11) Uani 1 1 d . 0
H9A H 0.7318 0.3622 0.3108 0.119 Uiso 1 1 calc R 0
H9B H 0.6690 0.4049 0.3418 0.119 Uiso 1 1 calc R 0
H9C H 0.7367 0.4080 0.2759 0.119 Uiso 1 1 calc R 0
C8 C 0.1388(4) 0.43090(14) 0.32698(18) 0.0694(10) Uani 1 1 d . 0
H8A H 0.0649 0.4128 0.3447 0.104 Uiso 1 1 calc R 0
H8B H 0.0927 0.4525 0.2991 0.104 Uiso 1 1 calc R 0
H8C H 0.1948 0.4459 0.3602 0.104 Uiso 1 1 calc R 0
C7 C 0.5531(5) 0.36149(15) 0.2082(2) 0.0858(13) Uani 1 1 d . 0
H7A H 0.6268 0.3788 0.1879 0.103 Uiso 1 1 calc R 0
H7B H 0.5905 0.3314 0.2133 0.103 Uiso 1 1 calc R 0
C6 C 0.4341(5) 0.65411(15) 0.0896(2) 0.0843(13) Uani 1 1 d . 0
H6A H 0.4153 0.6727 0.0551 0.101 Uiso 1 1 calc R 0
C5 C 0.1516(5) 0.37860(15) 0.2414(2) 0.0825(12) Uani 1 1 d . 0
H5C H 0.1746 0.3471 0.2447 0.099 Uiso 1 1 calc R 0
H5D H 0.0480 0.3821 0.2484 0.099 Uiso 1 1 calc R 0
C4 C 0.9369(5) 0.70121(18) 0.1232(2) 0.0859(13) Uani 1 1 d . 0
H4A H 0.9784 0.7086 0.1627 0.103 Uiso 1 1 calc R 0
C3 C 0.9451(6) 0.73302(17) -0.1726(2) 0.0917(14) Uani 1 1 d . 0
H3A H 1.0359 0.7208 -0.1808 0.110 Uiso 1 1 calc R 0
C2 C 0.4195(7) 0.36011(16) 0.1662(2) 0.1012(17) Uani 1 1 d . 0
H2C H 0.4464 0.3545 0.1235 0.121 Uiso 1 1 calc R 0
H2D H 0.3575 0.3358 0.1787 0.121 Uiso 1 1 calc R 0
C1 C 1.0059(4) 0.60312(18) 0.3062(2) 0.0922(15) Uani 1 1 d . 0
H1C H 1.1028 0.6129 0.3091 0.111 Uiso 1 1 calc R 0
O1W O 0.3080(3) 0.96132(11) 0.06843(12) 0.0818(8) Uani 1 1 d . 1
C51 C 0.3443(5) 0.42636(14) 0.10818(17) 0.0766(11) Uani 1 1 d . 0
H51A H 0.3123 0.4074 0.0738 0.115 Uiso 1 1 calc R 0
H51B H 0.4437 0.4357 0.1030 0.115 Uiso 1 1 calc R 0
H51C H 0.2817 0.4520 0.1089 0.115 Uiso 1 1 calc R 0
C52 C 0.1840(6) 0.98363(19) 0.0894(2) 0.0924(14) Uani 1 1 d . 3
O2W O 0.6445(6) 0.48905(17) 0.08039(19) 0.1429(16) Uani 1 1 d . 1
O3W O 0.8420(8) 0.4372(2) 0.0222(3) 0.195(3) Uani 1 1 d . 1
C53 C 0.6547(14) 0.5333(3) 0.0671(4) 0.200(5) Uani 1 1 d . 3
C54 C 0.8343(12) 0.3950(4) 0.0637(5) 0.200(4) Uani 1 1 d . 3

loop_
_atom_site_aniso_label
_atom_site_aniso_U_11
_atom_site_aniso_U_22
_atom_site_aniso_U_33
_atom_site_aniso_U_23
_atom_site_aniso_U_13
_atom_site_aniso_U_12
Ni1 0.0449(2) 0.0367(2) 0.0416(2) 0.00115(14) 0.00619(15) 0.00022(15)
Ni2 0.0642(3) 0.0356(2) 0.0425(2) -0.00066(14) 0.00835(17) -0.00062(16)
O3 0.0729(14) 0.0425(12) 0.0491(13) -0.0072(9) 0.0154(10) -0.0044(10)
O2 0.0715(14) 0.0347(10) 0.0437(12) 0.0011(8) 0.0047(9) 0.0056(9)
O1 0.0602(13) 0.0399(11) 0.0565(13) 0.0026(9) 0.0028(10) -0.0081(10)
N12 0.0416(13) 0.0408(13) 0.0515(15) -0.0030(10) 0.0060(10) -0.0018(10)
N11 0.0532(14) 0.0372(12) 0.0405(13) -0.0021(10) 0.0059(10) 0.0018(11)
N10 0.0551(15) 0.0406(13) 0.0447(14) -0.0022(10) 0.0100(10) 0.0007(11)
N9 0.0441(13) 0.0454(14) 0.0491(15) 0.0021(11) 0.0063(10) 0.0020(11)
N8 0.0732(19) 0.0483(15) 0.0586(18) 0.0038(12) 0.0085(14) -0.0042(14)
C50 0.0539(17) 0.0371(15) 0.0602(19) 0.0005(13) 0.0083(13) 0.0028(13)
N7 0.0511(14) 0.0435(14) 0.0505(15) 0.0081(11) 0.0076(11) 0.0014(11)
N6 0.0525(14) 0.0373(13) 0.0467(14) 0.0022(10) 0.0053(10) -0.0028(11)
C49 0.0497(17) 0.0482(17) 0.0494(18) 0.0063(13) 0.0011(13) -0.0002(13)
C48 0.0610(18) 0.0415(16) 0.0542(19) -0.0043(13) 0.0103(14) -0.0057(14)
N5 0.099(2) 0.0532(17) 0.0482(17) 0.0055(13) 0.0240(15) 0.0069(16)
C47 0.0476(17) 0.0568(19) 0.0483(18) -0.0001(14) 0.0084(13) 0.0031(14)
N4 0.098(2) 0.0460(16) 0.0521(17) -0.0046(12) 0.0062(15) -0.0067(15)
C46 0.0561(18) 0.0489(17) 0.0482(18) 0.0012(13) 0.0105(13) 0.0076(14)
C45 0.0506(17) 0.0485(17) 0.0542(19) 0.0123(14) 0.0044(13) 0.0062(14)
C44 0.0519(17) 0.0449(16) 0.0423(16) -0.0009(12) 0.0051(12) 0.0020(13)
C43 0.0478(17) 0.0383(16) 0.075(2) -0.0025(14) 0.0070(14) -0.0029(13)
C42 0.0436(15) 0.0459(16) 0.0491(17) -0.0062(13) 0.0039(12) -0.0018(13)
C41 0.065(2) 0.0494(18) 0.062(2) 0.0112(15) 0.0106(16) -0.0067(16)
N3 0.079(2) 0.0422(15) 0.0634(18) -0.0001(12) 0.0147(14) 0.0049(14)
B1 0.0527(19) 0.0409(18) 0.053(2) -0.0047(14) 0.0076(15) -0.0001(15)
C40 0.0518(18) 0.0534(18) 0.0533(19) -0.0087(14) -0.0012(13) 0.0015(15)
C39 0.0492(17) 0.0535(18) 0.0532(19) -0.0006(14) 0.0123(13) 0.0008(14)
C38 0.062(2) 0.059(2) 0.057(2) -0.0128(16) 0.0129(15) 0.0005(16)
C37 0.0542(18) 0.0488(17) 0.0514(18) -0.0089(14) 0.0121(13) -0.0052(14)
N2 0.0624(18) 0.069(2) 0.096(3) -0.0204(18) 0.0198(16) 0.0133(15)
C36 0.0580(19) 0.0429(17) 0.069(2) 0.0009(15) 0.0046(15) 0.0007(15)
C35 0.063(2) 0.064(2) 0.072(2) -0.0102(18) 0.0189(17) -0.0062(18)
C34 0.061(2) 0.059(2) 0.080(3) -0.0144(18) 0.0186(18) -0.0012(17)
C33 0.069(2) 0.068(3) 0.087(3) -0.017(2) 0.0206(19) -0.022(2)
C32 0.052(2) 0.085(3) 0.086(3) -0.021(2) -0.0097(18) -0.006(2)
C31 0.068(2) 0.083(3) 0.061(2) -0.0118(19) 0.0187(17) -0.003(2)
C30 0.068(2) 0.0518(19) 0.058(2) -0.0088(15) -0.0004(16) 0.0008(16)
C29 0.0527(19) 0.0418(17) 0.088(3) -0.0121(17) 0.0053(17) -0.0022(15)
C28 0.052(2) 0.066(2) 0.105(3) 0.017(2) 0.014(2) 0.0023(19)
N1 0.0681(19) 0.0688(19) 0.0652(19) 0.0092(15) -0.0138(14) -0.0095(16)
C27 0.055(2) 0.058(2) 0.087(3) 0.0068(19) -0.0055(18) -0.0017(17)
C26 0.066(2) 0.058(2) 0.073(3) -0.0232(18) 0.0117(17) 0.0029(17)
C25 0.078(2) 0.070(2) 0.076(3) 0.029(2) -0.0072(19) 0.005(2)
C24 0.103(3) 0.066(3) 0.092(3) 0.037(2) 0.029(2) 0.008(2)
C23 0.071(2) 0.074(2) 0.054(2) -0.0053(17) 0.0096(16) 0.0085(19)
C22 0.098(3) 0.050(2) 0.071(3) -0.0119(17) 0.015(2) -0.018(2)
C21 0.079(2) 0.054(2) 0.068(2) -0.0020(17) 0.0025(18) 0.0046(18)
C20 0.155(5) 0.076(3) 0.061(3) -0.008(2) 0.038(3) -0.034(3)
C19 0.093(3) 0.0449(19) 0.067(2) -0.0075(16) 0.0031(19) 0.0033(18)
C18 0.073(2) 0.074(3) 0.085(3) 0.001(2) 0.032(2) 0.004(2)
C17 0.101(3) 0.064(2) 0.084(3) 0.003(2) 0.014(2) 0.020(2)
C16 0.136(4) 0.063(2) 0.057(3) 0.0108(19) -0.001(2) -0.013(3)
C15 0.095(3) 0.052(2) 0.060(2) 0.0064(16) 0.0058(19) -0.0003(19)
C14 0.046(2) 0.090(3) 0.097(3) -0.024(2) 0.0083(18) 0.005(2)
C13 0.090(3) 0.092(3) 0.081(3) 0.022(3) 0.016(2) 0.033(3)
C12 0.077(3) 0.060(2) 0.085(3) 0.028(2) 0.010(2) -0.0056(19)
C11 0.105(3) 0.069(3) 0.099(3) 0.038(2) 0.024(3) 0.017(2)
C10 0.109(4) 0.101(4) 0.081(3) 0.004(3) -0.012(3) -0.041(3)
C9 0.091(3) 0.065(2) 0.080(3) -0.004(2) -0.002(2) 0.020(2)
C8 0.075(2) 0.074(2) 0.061(2) -0.0004(19) 0.0182(18) -0.005(2)
C7 0.090(3) 0.070(3) 0.098(3) -0.030(2) 0.013(2) 0.018(2)
C6 0.097(3) 0.074(3) 0.081(3) 0.040(2) 0.002(2) -0.003(2)
C5 0.078(3) 0.077(3) 0.093(3) -0.023(2) 0.012(2) -0.013(2)
C4 0.086(3) 0.112(4) 0.059(3) 0.005(2) 0.000(2) 0.022(3)
C3 0.095(3) 0.097(3) 0.087(3) -0.018(3) 0.044(3) -0.011(3)
C2 0.164(5) 0.071(3) 0.068(3) -0.022(2) 0.000(3) 0.036(3)
C1 0.043(2) 0.120(4) 0.113(4) -0.037(3) 0.000(2) -0.010(2)
O1W 0.099(2) 0.101(2) 0.0463(15) -0.0068(14) 0.0065(13) -0.0214(18)
C51 0.122(3) 0.067(2) 0.042(2) -0.0036(17) 0.008(2) -0.006(2)
C52 0.092(3) 0.103(4) 0.082(3) 0.000(3) -0.003(2) -0.007(3)
O2W 0.196(4) 0.151(4) 0.086(3) -0.009(3) 0.041(3) -0.020(3)
O3W 0.258(7) 0.180(6) 0.153(5) -0.037(4) 0.062(5) -0.008(5)
C53 0.381(14) 0.095(5) 0.134(6) 0.050(5) 0.105(8) 0.064(7)
C54 0.224(10) 0.211(11) 0.170(9) 0.032(8) 0.048(7) 0.038(8)

loop_
_atom_type_symbol
_atom_type_description
_atom_type_scat_dispersion_real
_atom_type_scat_dispersion_imag
_atom_type_scat_source
C C 0.0033 0.0016 'International Tables Vol C Tables 4.2.6.8 and 6.1.1.4'
H H 0.0000 0.0000 'International Tables Vol C Tables 4.2.6.8 and 6.1.1.4'
B B 0.0013 0.0007 'International Tables Vol C Tables 4.2.6.8 and 6.1.1.4'
N N 0.0061 0.0033 'International Tables Vol C Tables 4.2.6.8 and 6.1.1.4'
O O 0.0106 0.0060 'International Tables Vol C Tables 4.2.6.8 and 6.1.1.4'
Ni Ni 0.3393 1.1124 'International Tables Vol C Tables 4.2.6.8 and 6.1.1.4'

loop_
_geom_angle_atom_site_label_1
_geom_angle_atom_site_label_2
_geom_angle_atom_site_label_3
_geom_angle
N11 Ni1 N10 91.95(10)
N11 Ni1 N6 90.45(10)
N10 Ni1 N6 90.51(10)
N11 Ni1 N7 163.68(10)
N10 Ni1 N7 99.54(10)
N6 Ni1 N7 77.98(10)
N11 Ni1 N12 77.64(10)
N10 Ni1 N12 163.97(10)
N6 Ni1 N12 101.60(10)
N7 Ni1 N12 93.29(10)
N11 Ni1 N9 102.58(10)
N10 Ni1 N9 77.58(10)
N6 Ni1 N9 162.51(10)
N7 Ni1 N9 91.26(10)
N12 Ni1 N9 92.66(9)
O3 Ni2 O1 95.99(9)
O3 Ni2 O2 96.58(9)
O1 Ni2 O2 96.55(8)
O3 Ni2 N8 169.96(10)
O1 Ni2 N8 90.58(10)
O2 Ni2 N8 90.20(10)
O3 Ni2 N4 90.34(11)
O1 Ni2 N4 90.24(11)
O2 Ni2 N4 169.73(10)
N8 Ni2 N4 82.01(12)
O3 Ni2 N3 90.41(10)
O1 Ni2 N3 169.68(10)
O2 Ni2 N3 90.74(10)
N8 Ni2 N3 82.07(11)
N4 Ni2 N3 81.61(12)
N10 O3 Ni2 110.82(16)
N11 O2 Ni2 110.84(15)
N6 O1 Ni2 110.48(16)
C43 N12 C42 117.7(3)
C43 N12 Ni1 129.2(2)
C42 N12 Ni1 113.09(19)
C44 N11 O2 116.7(2)
C44 N11 Ni1 119.3(2)
O2 N11 Ni1 123.92(17)
C46 N10 O3 117.7(2)
C46 N10 Ni1 118.0(2)
O3 N10 Ni1 124.38(18)
C40 N9 C47 118.7(3)
C40 N9 Ni1 128.4(2)
C47 N9 Ni1 112.1(2)
C5 N8 C8 109.7(3)
C5 N8 C24 113.5(3)
C8 N8 C24 108.7(3)
C5 N8 Ni2 109.1(2)
C8 N8 Ni2 112.0(2)
C24 N8 Ni2 103.8(2)
C36 C50 C35 114.9(3)
C36 C50 B1 124.5(3)
C35 C50 B1 120.5(3)
C41 N7 C45 117.8(3)
C41 N7 Ni1 129.2(2)
C45 N7 Ni1 112.9(2)
C49 N6 O1 117.0(2)
C49 N6 Ni1 117.5(2)
O1 N6 Ni1 125.35(18)
N6 C49 N1 123.3(3)
N6 C49 C45 116.2(3)
N1 C49 C45 120.5(3)
C15 C48 C31 114.7(3)
C15 C48 B1 122.9(3)
C31 C48 B1 122.2(3)
C44 N5 H5A 120.0
C44 N5 H5B 120.0
H5A N5 H5B 120.0
N9 C47 C14 120.9(3)
N9 C47 C46 115.2(3)
C14 C47 C46 123.9(3)
C2 N4 C51 111.2(3)
C2 N4 C10 111.0(4)
C51 N4 C10 108.3(3)
C2 N4 Ni2 110.6(3)
C51 N4 Ni2 113.6(2)
C10 N4 Ni2 101.8(2)
N10 C46 N2 123.2(3)
N10 C46 C47 115.9(3)
N2 C46 C47 120.9(3)
N7 C45 C25 121.5(3)
N7 C45 C49 115.0(3)
C25 C45 C49 123.4(3)
N11 C44 N5 124.1(3)
N11 C44 C42 115.3(3)
N5 C44 C42 120.5(3)
N12 C43 C29 123.5(3)
N12 C43 H43A 118.2
C29 C43 H43A 118.2
N12 C42 C38 121.9(3)
N12 C42 C44 114.5(3)
C38 C42 C44 123.6(3)
N7 C41 C12 123.5(4)
N7 C41 H41A 118.2
C12 C41 H41A 118.2
C7 N3 C11 111.3(4)
C7 N3 C9 109.4(3)
C11 N3 C9 111.9(3)
C7 N3 Ni2 102.5(2)
C11 N3 Ni2 108.0(2)
C9 N3 Ni2 113.4(2)
C39 B1 C48 110.9(3)
C39 B1 C37 114.2(3)
C48 B1 C37 103.9(3)
C39 B1 C50 105.1(3)
C48 B1 C50 112.4(3)
C37 B1 C50 110.4(3)
N9 C40 C32 122.8(3)
N9 C40 H40A 118.6
C32 C40 H40A 118.6
C23 C39 C21 114.3(3)
C23 C39 B1 125.2(3)
C21 C39 B1 120.4(3)
C42 C38 C26 119.1(3)
C42 C38 H38A 120.4
C26 C38 H38A 120.4
C30 C37 C34 114.8(3)
C30 C37 B1 121.8(3)
C34 C37 B1 123.0(3)
C46 N2 H2A 120.0
C46 N2 H2B 120.0
H2A N2 H2B 120.0
C50 C36 C27 122.7(3)
C50 C36 H36A 118.7
C27 C36 H36A 118.7
C18 C35 C50 122.5(4)
C18 C35 H35A 118.7
C50 C35 H35A 118.7
C33 C34 C37 122.3(4)
C33 C34 H34A 118.9
C37 C34 H34A 118.9
C22 C33 C34 120.8(4)
C22 C33 H33A 119.6
C34 C33 H33A 119.6
C1 C32 C40 118.4(4)
C1 C32 H32A 120.8
C40 C32 H32A 120.8
C3 C31 C48 122.6(4)
C3 C31 H31A 118.7
C48 C31 H31A 118.7
C37 C30 C19 123.1(3)
C37 C30 H30A 118.4
C19 C30 H30A 118.4
C26 C29 C43 118.6(3)
C26 C29 H29A 120.7
C43 C29 H29A 120.7
C27 C28 C18 119.2(4)
C27 C28 H28A 120.4
C18 C28 H28A 120.4
C49 N1 H1A 120.0
C49 N1 H1B 120.0
H1A N1 H1B 120.0
C28 C27 C36 120.5(4)
C28 C27 H27A 119.8
C36 C27 H27A 119.8
C29 C26 C38 119.3(3)
C29 C26 H26A 120.4
C38 C26 H26A 120.4
C6 C25 C45 119.2(4)
C6 C25 H25A 120.4
C45 C25 H25A 120.4
C11 C24 N8 113.5(4)
C11 C24 H24A 108.9
N8 C24 H24A 108.9
C11 C24 H24B 108.9
N8 C24 H24B 108.9
H24A C24 H24B 107.7
C39 C23 C4 122.6(4)
C39 C23 H23A 118.7
C4 C23 H23A 118.7
C33 C22 C19 119.6(4)
C33 C22 H22A 120.2
C19 C22 H22A 120.2
C17 C21 C39 123.7(4)
C17 C21 H21A 118.1
C39 C21 H21A 118.1
C3 C20 C16 118.5(4)
C3 C20 H20A 120.7
C16 C20 H20A 120.7
C22 C19 C30 119.4(4)
C22 C19 H19A 120.3
C30 C19 H19A 120.3
C28 C18 C35 120.2(4)
C28 C18 H18A 119.9
C35 C18 H18A 119.9
C13 C17 C21 120.1(4)
C13 C17 H17A 120.0
C21 C17 H17A 120.0
C15 C16 C20 119.7(4)
C15 C16 H16A 120.2
C20 C16 H16A 120.2
C16 C15 C48 123.9(4)
C16 C15 H15A 118.1
C48 C15 H15A 118.1
C1 C14 C47 119.5(4)
C1 C14 H14A 120.2
C47 C14 H14A 120.2
C17 C13 C4 118.7(4)
C17 C13 H13A 120.6
C4 C13 H13A 120.6
C6 C12 C41 117.8(4)
C6 C12 H12A 121.1
C41 C12 H12A 121.1
C24 C11 N3 114.4(3)
C24 C11 H11A 108.6
N3 C11 H11A 108.6
C24 C11 H11B 108.6
N3 C11 H11B 108.6
H11A C11 H11B 107.6
C5 C10 N4 114.2(4)
C5 C10 H10A 108.7
N4 C10 H10A 108.7
C5 C10 H10B 108.7
N4 C10 H10B 108.7
H10A C10 H10B 107.6
N3 C9 H9A 109.5
N3 C9 H9B 109.5
H9A C9 H9B 109.5
N3 C9 H9C 109.5
H9A C9 H9C 109.5
H9B C9 H9C 109.5
N8 C8 H8A 109.5
N8 C8 H8B 109.5
H8A C8 H8B 109.5
N8 C8 H8C 109.5
H8A C8 H8C 109.5
H8B C8 H8C 109.5
C2 C7 N3 115.5(4)
C2 C7 H7A 108.4
N3 C7 H7A 108.4
C2 C7 H7B 108.4
N3 C7 H7B 108.4
H7A C7 H7B 107.5
C12 C6 C25 120.1(4)
C12 C6 H6A 119.9
C25 C6 H6A 119.9
C10 C5 N8 114.6(4)
C10 C5 H5C 108.6
N8 C5 H5C 108.6
C10 C5 H5D 108.6
N8 C5 H5D 108.6
H5C C5 H5D 107.6
C13 C4 C23 120.6(4)
C13 C4 H4A 119.7
C23 C4 H4A 119.7
C20 C3 C31 120.6(5)
C20 C3 H3A 119.7
C31 C3 H3A 119.7
N4 C2 C7 111.8(4)
N4 C2 H2C 109.3
C7 C2 H2C 109.3
N4 C2 H2D 109.3
C7 C2 H2D 109.3
H2C C2 H2D 107.9
C14 C1 C32 119.8(4)
C14 C1 H1C 120.1
C32 C1 H1C 120.1
N4 C51 H51A 109.5
N4 C51 H51B 109.5
H51A C51 H51B 109.5
N4 C51 H51C 109.5
H51A C51 H51C 109.5
H51B C51 H51C 109.5

loop_
_geom_bond_atom_site_label_1
_geom_bond_atom_site_label_2
_geom_bond_distance
Ni1 N11 2.014(2)
Ni1 N10 2.030(2)
Ni1 N6 2.034(3)
Ni1 N7 2.115(2)
Ni1 N12 2.128(2)
Ni1 N9 2.131(2)
Ni2 O3 2.087(2)
Ni2 O1 2.087(2)
Ni2 O2 2.098(2)
Ni2 N8 2.150(3)
Ni2 N4 2.166(3)
Ni2 N3 2.177(3)
O3 N10 1.376(3)
O2 N11 1.377(3)
O1 N6 1.372(3)
N12 C43 1.334(4)
N12 C42 1.357(4)
N11 C44 1.290(4)
N10 C46 1.294(4)
N9 C40 1.336(4)
N9 C47 1.357(4)
N8 C5 1.472(5)
N8 C8 1.479(5)
N8 C24 1.483(5)
C50 C36 1.394(5)
C50 C35 1.402(5)
C50 B1 1.654(5)
N7 C41 1.342(4)
N7 C45 1.350(4)
N6 C49 1.291(4)
C49 N1 1.385(4)
C49 C45 1.469(4)
C48 C15 1.399(5)
C48 C31 1.401(5)
C48 B1 1.652(5)
N5 C44 1.369(4)
N5 H5A 0.8600
N5 H5B 0.8600
C47 C14 1.383(5)
C47 C46 1.461(5)
N4 C2 1.461(5)
N4 C51 1.474(5)
N4 C10 1.518(6)
C46 N2 1.380(4)
C45 C25 1.383(5)
C44 C42 1.484(4)
C43 C29 1.385(5)
C43 H43A 0.9300
C42 C38 1.384(4)
C41 C12 1.380(5)
C41 H41A 0.9300
N3 C7 1.483(5)
N3 C11 1.482(5)
N3 C9 1.483(5)
B1 C39 1.642(5)
B1 C37 1.654(5)
C40 C32 1.379(5)
C40 H40A 0.9300
C39 C23 1.393(5)
C39 C21 1.402(5)
C38 C26 1.388(5)
C38 H38A 0.9300
C37 C30 1.391(5)
C37 C34 1.404(5)
N2 H2A 0.8600
N2 H2B 0.8600
C36 C27 1.394(5)
C36 H36A 0.9300
C35 C18 1.392(5)
C35 H35A 0.9300
C34 C33 1.387(5)
C34 H34A 0.9300
C33 C22 1.361(6)
C33 H33A 0.9300
C32 C1 1.370(6)
C32 H32A 0.9300
C31 C3 1.389(6)
C31 H31A 0.9300
C30 C19 1.399(5)
C30 H30A 0.9300
C29 C26 1.365(5)
C29 H29A 0.9300
C28 C27 1.361(6)
C28 C18 1.372(6)
C28 H28A 0.9300
N1 H1A 0.8600
N1 H1B 0.8600
C27 H27A 0.9300
C26 H26A 0.9300
C25 C6 1.376(6)
C25 H25A 0.9300
C24 C11 1.457(6)
C24 H24A 0.9700
C24 H24B 0.9700
C23 C4 1.396(6)
C23 H23A 0.9300
C22 C19 1.372(6)
C22 H22A 0.9300
C21 C17 1.379(6)
C21 H21A 0.9300
C20 C3 1.384(7)
C20 C16 1.392(7)
C20 H20A 0.9300
C19 H19A 0.9300
C18 H18A 0.9300
C17 C13 1.374(6)
C17 H17A 0.9300
C16 C15 1.378(6)
C16 H16A 0.9300
C15 H15A 0.9300
C14 C1 1.371(6)
C14 H14A 0.9300
C13 C4 1.374(7)
C13 H13A 0.9300
C12 C6 1.364(6)
C12 H12A 0.9300
C11 H11A 0.9700
C11 H11B 0.9700
C10 C5 1.423(6)
C10 H10A 0.9700
C10 H10B 0.9700
C9 H9A 0.9600
C9 H9B 0.9600
C9 H9C 0.9600
C8 H8A 0.9600
C8 H8B 0.9600
C8 H8C 0.9600
C7 C2 1.469(7)
C7 H7A 0.9700
C7 H7B 0.9700
C6 H6A 0.9300
C5 H5C 0.9700
C5 H5D 0.9700
C4 H4A 0.9300
C3 H3A 0.9300
C2 H2C 0.9700
C2 H2D 0.9700
C1 H1C 0.9300
O1W C52 1.409(6)
C51 H51A 0.9600
C51 H51B 0.9600
C51 H51C 0.9600
O2W C53 1.363(8)
O3W C54 1.548(11)

loop_
_geom_torsion_atom_site_label_1
_geom_torsion_atom_site_label_2
_geom_torsion_atom_site_label_3
_geom_torsion_atom_site_label_4
_geom_torsion
O1 Ni2 O3 N10 70.33(18)
O2 Ni2 O3 N10 -27.00(18)
N8 Ni2 O3 N10 -159.1(5)
N4 Ni2 O3 N10 160.60(19)
N3 Ni2 O3 N10 -117.79(18)
O3 Ni2 O2 N11 69.59(18)
O1 Ni2 O2 N11 -27.24(18)
N8 Ni2 O2 N11 -117.84(18)
N4 Ni2 O2 N11 -158.3(6)
N3 Ni2 O2 N11 160.09(19)
O3 Ni2 O1 N6 -29.43(18)
O2 Ni2 O1 N6 67.92(18)
N8 Ni2 O1 N6 158.19(18)
N4 Ni2 O1 N6 -119.80(19)
N3 Ni2 O1 N6 -157.4(5)
N11 Ni1 N12 C43 -179.0(3)
N10 Ni1 N12 C43 130.5(4)
N6 Ni1 N12 C43 -91.1(3)
N7 Ni1 N12 C43 -12.8(3)
N9 Ni1 N12 C43 78.7(3)
N11 Ni1 N12 C42 4.35(19)
N10 Ni1 N12 C42 -46.1(4)
N6 Ni1 N12 C42 92.2(2)
N7 Ni1 N12 C42 170.6(2)
N9 Ni1 N12 C42 -97.9(2)
Ni2 O2 N11 C44 136.4(2)
Ni2 O2 N11 Ni1 -40.9(2)
N10 Ni1 N11 C44 164.4(2)
N6 Ni1 N11 C44 -105.1(2)
N7 Ni1 N11 C44 -60.7(5)
N12 Ni1 N11 C44 -3.3(2)
N9 Ni1 N11 C44 86.7(2)
N10 Ni1 N11 O2 -18.3(2)
N6 Ni1 N11 O2 72.2(2)
N7 Ni1 N11 O2 116.6(4)
N12 Ni1 N11 O2 174.0(2)
N9 Ni1 N11 O2 -96.0(2)
Ni2 O3 N10 C46 140.3(2)
Ni2 O3 N10 Ni1 -39.6(2)
N11 Ni1 N10 C46 -109.4(2)
N6 Ni1 N10 C46 160.1(2)
N7 Ni1 N10 C46 82.2(2)
N12 Ni1 N10 C46 -60.5(5)
N9 Ni1 N10 C46 -6.9(2)
N11 Ni1 N10 O3 70.5(2)
N6 Ni1 N10 O3 -19.9(2)
N7 Ni1 N10 O3 -97.8(2)
N12 Ni1 N10 O3 119.5(3)
N9 Ni1 N10 O3 173.0(2)
N11 Ni1 N9 C40 -91.5(3)
N10 Ni1 N9 C40 179.3(3)
N6 Ni1 N9 C40 131.3(3)
N7 Ni1 N9 C40 79.8(3)
N12 Ni1 N9 C40 -13.5(3)
N11 Ni1 N9 C47 99.0(2)
N10 Ni1 N9 C47 9.8(2)
N6 Ni1 N9 C47 -38.3(4)
N7 Ni1 N9 C47 -89.7(2)
N12 Ni1 N9 C47 176.9(2)
O3 Ni2 N8 C5 -51.2(7)
O1 Ni2 N8 C5 79.7(3)
O2 Ni2 N8 C5 176.3(3)
N4 Ni2 N8 C5 -10.5(3)
N3 Ni2 N8 C5 -93.0(3)
O3 Ni2 N8 C8 -172.9(5)
O1 Ni2 N8 C8 -42.0(2)
O2 Ni2 N8 C8 54.6(2)
N4 Ni2 N8 C8 -132.1(3)
N3 Ni2 N8 C8 145.3(3)
O3 Ni2 N8 C24 70.1(7)
O1 Ni2 N8 C24 -159.0(3)
O2 Ni2 N8 C24 -62.4(3)
N4 Ni2 N8 C24 110.8(3)
N3 Ni2 N8 C24 28.3(3)
N11 Ni1 N7 C41 137.4(4)
N10 Ni1 N7 C41 -88.4(3)
N6 Ni1 N7 C41 -176.9(3)
N12 Ni1 N7 C41 81.9(3)
N9 Ni1 N7 C41 -10.8(3)
N11 Ni1 N7 C45 -39.5(5)
N10 Ni1 N7 C45 94.7(2)
N6 Ni1 N7 C45 6.2(2)
N12 Ni1 N7 C45 -95.0(2)
N9 Ni1 N7 C45 172.3(2)
Ni2 O1 N6 C49 136.0(2)
Ni2 O1 N6 Ni1 -38.3(2)
N11 Ni1 N6 C49 164.4(2)
N10 Ni1 N6 C49 -103.6(2)
N7 Ni1 N6 C49 -4.0(2)
N12 Ni1 N6 C49 87.0(2)
N9 Ni1 N6 C49 -57.0(4)
N11 Ni1 N6 O1 -21.3(2)
N10 Ni1 N6 O1 70.7(2)
N7 Ni1 N6 O1 170.3(2)
N12 Ni1 N6 O1 -98.7(2)
N9 Ni1 N6 O1 117.3(3)
O1 N6 C49 N1 5.1(5)
Ni1 N6 C49 N1 179.9(3)
O1 N6 C49 C45 -173.6(3)
Ni1 N6 C49 C45 1.2(4)
C40 N9 C47 C14 0.6(5)
Ni1 N9 C47 C14 171.3(3)
C40 N9 C47 C46 178.0(3)
Ni1 N9 C47 C46 -11.3(3)
O3 Ni2 N4 C2 84.3(3)
O1 Ni2 N4 C2 -179.7(3)
O2 Ni2 N4 C2 -48.2(8)
N8 Ni2 N4 C2 -89.1(3)
N3 Ni2 N4 C2 -6.0(3)
O3 Ni2 N4 C51 -41.5(3)
O1 Ni2 N4 C51 54.5(3)
O2 Ni2 N4 C51 -174.0(5)
N8 Ni2 N4 C51 145.0(3)
N3 Ni2 N4 C51 -131.9(3)
O3 Ni2 N4 C10 -157.7(3)
O1 Ni2 N4 C10 -61.7(3)
O2 Ni2 N4 C10 69.8(7)
N8 Ni2 N4 C10 28.8(3)
N3 Ni2 N4 C10 111.9(3)
O3 N10 C46 N2 2.2(5)
Ni1 N10 C46 N2 -177.9(3)
O3 N10 C46 C47 -177.0(3)
Ni1 N10 C46 C47 2.9(4)
N9 C47 C46 N10 6.1(4)
C14 C47 C46 N10 -176.7(4)
N9 C47 C46 N2 -173.1(3)
C14 C47 C46 N2 4.2(5)
C41 N7 C45 C25 -1.0(5)
Ni1 N7 C45 C25 176.2(3)
C41 N7 C45 C49 175.3(3)
Ni1 N7 C45 C49 -7.5(4)
N6 C49 C45 N7 4.4(4)
N1 C49 C45 N7 -174.3(3)
N6 C49 C45 C25 -179.3(3)
N1 C49 C45 C25 1.9(5)
O2 N11 C44 N5 0.5(4)
Ni1 N11 C44 N5 178.0(2)
O2 N11 C44 C42 -175.8(2)
Ni1 N11 C44 C42 1.7(4)
C42 N12 C43 C29 -0.6(4)
Ni1 N12 C43 C29 -177.1(2)
C43 N12 C42 C38 0.6(4)
Ni1 N12 C42 C38 177.7(2)
C43 N12 C42 C44 178.2(3)
Ni1 N12 C42 C44 -4.8(3)
N11 C44 C42 N12 2.3(4)
N5 C44 C42 N12 -174.2(3)
N11 C44 C42 C38 179.8(3)
N5 C44 C42 C38 3.3(5)
C45 N7 C41 C12 -0.1(5)
Ni1 N7 C41 C12 -176.8(3)
O3 Ni2 N3 C7 -64.0(3)
O1 Ni2 N3 C7 64.4(6)
O2 Ni2 N3 C7 -160.6(2)
N8 Ni2 N3 C7 109.3(3)
N4 Ni2 N3 C7 26.3(3)
O3 Ni2 N3 C11 178.4(3)
O1 Ni2 N3 C11 -53.2(7)
O2 Ni2 N3 C11 81.8(3)
N8 Ni2 N3 C11 -8.3(3)
N4 Ni2 N3 C11 -91.3(3)
O3 Ni2 N3 C9 53.8(3)
O1 Ni2 N3 C9 -177.8(5)
O2 Ni2 N3 C9 -42.8(3)
N8 Ni2 N3 C9 -132.9(3)
N4 Ni2 N3 C9 144.1(3)
C15 C48 B1 C39 156.2(3)
C31 C48 B1 C39 -29.0(4)
C15 C48 B1 C37 -80.7(4)
C31 C48 B1 C37 94.2(4)
C15 C48 B1 C50 38.8(4)
C31 C48 B1 C50 -146.4(3)
C36 C50 B1 C39 -99.0(4)
C35 C50 B1 C39 77.1(4)
C36 C50 B1 C48 21.7(4)
C35 C50 B1 C48 -162.1(3)
C36 C50 B1 C37 137.3(3)
C35 C50 B1 C37 -46.5(4)
C47 N9 C40 C32 0.3(5)
Ni1 N9 C40 C32 -168.6(3)
C48 B1 C39 C23 140.2(3)
C37 B1 C39 C23 23.1(4)
C50 B1 C39 C23 -98.0(4)
C48 B1 C39 C21 -43.9(4)
C37 B1 C39 C21 -160.9(3)
C50 B1 C39 C21 77.9(4)
N12 C42 C38 C26 -0.7(5)
C44 C42 C38 C26 -178.0(3)
C39 B1 C37 C30 -148.3(3)
C48 B1 C37 C30 90.7(3)
C50 B1 C37 C30 -30.1(4)
C39 B1 C37 C34 39.2(4)
C48 B1 C37 C34 -81.8(4)
C50 B1 C37 C34 157.4(3)
C35 C50 C36 C27 1.3(5)
B1 C50 C36 C27 177.7(3)
C36 C50 C35 C18 -1.1(5)
B1 C50 C35 C18 -177.6(4)
C30 C37 C34 C33 1.1(5)
B1 C37 C34 C33 174.2(4)
C37 C34 C33 C22 -1.2(6)
N9 C40 C32 C1 0.1(6)
C15 C48 C31 C3 -1.3(6)
B1 C48 C31 C3 -176.5(4)
C34 C37 C30 C19 -0.3(5)
B1 C37 C30 C19 -173.4(3)
N12 C43 C29 C26 0.7(5)
C18 C28 C27 C36 -1.2(6)
C50 C36 C27 C28 -0.2(6)
C43 C29 C26 C38 -0.8(5)
C42 C38 C26 C29 0.8(5)
N7 C45 C25 C6 1.9(6)
C49 C45 C25 C6 -174.0(4)
C5 N8 C24 C11 72.0(5)
C8 N8 C24 C11 -165.7(4)
Ni2 N8 C24 C11 -46.3(5)
C21 C39 C23 C4 1.7(5)
B1 C39 C23 C4 177.9(4)
C34 C33 C22 C19 0.4(6)
C23 C39 C21 C17 -1.0(6)
B1 C39 C21 C17 -177.3(4)
C33 C22 C19 C30 0.4(6)
C37 C30 C19 C22 -0.5(6)
C27 C28 C18 C35 1.4(6)
C50 C35 C18 C28 -0.2(7)
C39 C21 C17 C13 -0.3(7)
C3 C20 C16 C15 -0.1(7)
C20 C16 C15 C48 -1.4(6)
C31 C48 C15 C16 2.0(5)
B1 C48 C15 C16 177.2(3)
N9 C47 C14 C1 -2.0(6)
C46 C47 C14 C1 -179.1(4)
C21 C17 C13 C4 0.9(7)
N7 C41 C12 C6 0.3(6)
N8 C24 C11 N3 43.0(6)
C7 N3 C11 C24 -126.7(5)
C9 N3 C11 C24 110.5(5)
Ni2 N3 C11 C24 -15.0(5)
C2 N4 C10 C5 71.1(5)
C51 N4 C10 C5 -166.6(4)
Ni2 N4 C10 C5 -46.6(5)
C11 N3 C7 C2 69.0(5)
C9 N3 C7 C2 -166.7(4)
Ni2 N3 C7 C2 -46.1(5)
C41 C12 C6 C25 0.7(7)
C45 C25 C6 C12 -1.7(7)
N4 C10 C5 N8 42.2(6)
C8 N8 C5 C10 110.0(4)
C24 N8 C5 C10 -128.2(5)
Ni2 N8 C5 C10 -13.1(5)
C17 C13 C4 C23 -0.1(7)
C39 C23 C4 C13 -1.2(7)
C16 C20 C3 C31 0.7(7)
C48 C31 C3 C20 -0.1(7)
C51 N4 C2 C7 110.3(5)
C10 N4 C2 C7 -129.1(5)
Ni2 N4 C2 C7 -16.9(5)
N3 C7 C2 N4 44.6(6)
C47 C14 C1 C32 2.4(8)
C40 C32 C1 C14 -1.5(7)
